data_4331355
loop_
_publ_author_name
'Weiwei Ju'
'Deng Zhang'
'Dunru Zhu'
'Yan Xu'

_publ_section_title
;
 l- and d-[Ln(HCO2)(SO4)(H2O)]n (Ln = La, Ce, Pr, Nd, and Eu): Chiral
 Enantiomerically 3D Architectures Constructed by Double -[Ln-O]n- Helices
;
_journal_name_full 'Inorganic Chemistry'
_journal_page_first 13373
_journal_page_last 13379
_journal_paper_doi 10.1021/ic302134m
_journal_volume 51
_journal_year 2012
_chemical_formula_sum 'C H3 La O7 S'
_chemical_formula_weight 298.00
_chemical_name_systematic
; 
 ? 
;
_space_group_IT_number 76
_symmetry_cell_setting tetragonal
_symmetry_space_group_name_Hall 'P 4w'
_symmetry_space_group_name_H-M 'P 41'
_atom_sites_solution_hydrogens geom
_atom_sites_solution_primary direct
_atom_sites_solution_secondary difmap
_audit_creation_method SHELXL-97
_cell_angle_alpha 90.00
_cell_angle_beta 90.00
_cell_angle_gamma 90.00
_cell_formula_units_Z 4
_cell_length_a 7.0078(3)
_cell_length_b 7.0078(3)
_cell_length_c 11.8399(8)
_cell_measurement_reflns_used 2586
_cell_measurement_temperature 296(2)
_cell_measurement_theta_max 24.50
_cell_measurement_theta_min 2.31
_cell_volume 581.45(5)
_computing_cell_refinement 'SAINT (Bruker, 2005)'
_computing_data_collection 'APEX2 (Bruker, 2005)'
_computing_data_reduction SAINT
_computing_molecular_graphics SHELXTL
_computing_publication_material SHELXTL
_computing_structure_refinement 'SHELXL-97 (Sheldrick, 1997)'
_computing_structure_solution 'SHELXS-97 (Sheldrick, 1990)'
_diffrn_ambient_temperature 296(2)
_diffrn_measured_fraction_theta_full 0.988
_diffrn_measured_fraction_theta_max 0.988
_diffrn_measurement_device_type 'Bruker Apex2 CCD'
_diffrn_measurement_method '\w scans'
_diffrn_radiation_monochromator graphite
_diffrn_radiation_source 'fine-focus sealed tube'
_diffrn_radiation_type MoK\a
_diffrn_radiation_wavelength 0.71073
_diffrn_reflns_av_R_equivalents 0.0289
_diffrn_reflns_av_sigmaI/netI 0.0299
_diffrn_reflns_limit_h_max 8
_diffrn_reflns_limit_h_min -8
_diffrn_reflns_limit_k_max 8
_diffrn_reflns_limit_k_min -7
_diffrn_reflns_limit_l_max 14
_diffrn_reflns_limit_l_min -14
_diffrn_reflns_number 4288
_diffrn_reflns_theta_full 25.94
_diffrn_reflns_theta_max 25.94
_diffrn_reflns_theta_min 2.91
_exptl_absorpt_coefficient_mu 7.686
_exptl_absorpt_correction_T_max 0.5137
_exptl_absorpt_correction_T_min 0.3727
_exptl_absorpt_correction_type multi-scan
_exptl_crystal_colour Colorless
_exptl_crystal_density_diffrn 3.404
_exptl_crystal_description 'tetragonal pyramid'
_exptl_crystal_F_000 552
_exptl_crystal_size_max 0.16
_exptl_crystal_size_mid 0.13
_exptl_crystal_size_min 0.10
_refine_diff_density_max 0.581
_refine_diff_density_min -0.441
_refine_diff_density_rms 0.088
_refine_ls_abs_structure_details 'Flack H D (1983), Acta Cryst. A39, 876-881'
_refine_ls_abs_structure_Flack 0.003(17)
_refine_ls_extinction_coef 0.0336(4)
_refine_ls_extinction_expression Fc^*^=kFc[1+0.001xFc^2^\l^3^/sin(2\q)]^-1/4^
_refine_ls_extinction_method SHELXL
_refine_ls_goodness_of_fit_ref 1.066
_refine_ls_hydrogen_treatment mixed
_refine_ls_matrix_type full
_refine_ls_number_parameters 102
_refine_ls_number_reflns 1118
_refine_ls_number_restraints 7
_refine_ls_restrained_S_all 1.064
_refine_ls_R_factor_all 0.0154
_refine_ls_R_factor_gt 0.0151
_refine_ls_shift/su_max 0.001
_refine_ls_shift/su_mean 0.000
_refine_ls_structure_factor_coef Fsqd
_refine_ls_weighting_details 'calc w=1/[\s^2^(Fo^2^)+(0.0103P)^2^+0.0000P] where P=(Fo^2^+2Fc^2^)/3'
_refine_ls_weighting_scheme calc
_refine_ls_wR_factor_gt 0.0323
_refine_ls_wR_factor_ref 0.0324
_reflns_number_gt 1105
_reflns_number_total 1118
_reflns_threshold_expression >2sigma(I)
_cod_data_source_file ic302134m_si_001_06.cif
_cod_data_source_block 6
_cod_depositor_comments
;
The following automatic conversions were performed:

'_exptl_absorpt_correction_type' value 'multi-scans' was replaced
with the value 'multi-scan' as specified in the replacement file
'src/cod-tools/trunk/data/replacement-values/replacement_values.lst'.

Automatic conversion script
Id: cif_fix_values 5376 2017-05-30 11:51:03Z andrius 
;
_cod_database_code 4331355

loop_
_symmetry_equiv_pos_as_xyz
'x, y, z'
'-x, -y, z+1/2'
'-y, x, z+1/4'
'y, -x, z+3/4'

loop_
_atom_site_label
_atom_site_type_symbol
_atom_site_fract_x
_atom_site_fract_y
_atom_site_fract_z
_atom_site_U_iso_or_equiv
_atom_site_adp_type
_atom_site_occupancy
_atom_site_symmetry_multiplicity
_atom_site_calc_flag
_atom_site_refinement_flags
La1 La 0.35601(2) 0.10782(2) 0.155287(18) 0.01064(4) Uani 1 1 d D
S1 S 0.61470(9) -0.24935(9) -0.03654(5) 0.01086(15) Uani 1 1 d .
O1 O 0.6706(3) -0.1333(3) -0.13410(19) 0.0269(6) Uani 1 1 d .
O2 O 0.4647(3) -0.3868(3) -0.06958(14) 0.0164(5) Uani 1 1 d .
O3 O 0.5427(3) -0.1284(3) 0.05345(17) 0.0218(5) Uani 1 1 d .
O4 O 0.7840(3) -0.3500(3) 0.00559(18) 0.0227(6) Uani 1 1 d .
O5 O -0.3042(3) 0.1366(3) 0.24154(17) 0.0209(5) Uani 1 1 d .
O6 O 0.0097(3) 0.1437(3) 0.22870(17) 0.0196(5) Uani 1 1 d .
C1 C -0.1520(4) 0.0917(4) 0.1924(2) 0.0197(8) Uani 1 1 d D
H1 H -0.159(4) 0.029(3) 0.1243(15) 0.024 Uiso 1 1 d D
O1W O 0.5625(3) 0.2454(3) -0.00057(19) 0.0270(6) Uani 1 1 d D
H1WA H 0.592(3) 0.182(2) -0.0606(13) 0.040 Uiso 1 1 d D
H1WB H 0.554(4) 0.3624(16) -0.0212(17) 0.040 Uiso 1 1 d D

loop_
_atom_site_aniso_label
_atom_site_aniso_U_11
_atom_site_aniso_U_22
_atom_site_aniso_U_33
_atom_site_aniso_U_23
_atom_site_aniso_U_13
_atom_site_aniso_U_12
La1 0.01023(7) 0.01172(8) 0.00999(6) -0.00069(6) 0.00045(7) 0.00114(6)
S1 0.0103(3) 0.0124(3) 0.0099(3) -0.0002(3) 0.0008(3) -0.0001(3)
O1 0.0358(13) 0.0278(12) 0.0171(11) 0.0043(9) 0.0009(9) -0.0152(11)
O2 0.0140(9) 0.0164(10) 0.0187(11) 0.0030(8) -0.0024(8) -0.0055(8)
O3 0.0245(12) 0.0185(11) 0.0225(11) -0.0038(9) 0.0031(9) 0.0056(10)
O4 0.0158(10) 0.0274(12) 0.0248(11) -0.0064(10) -0.0028(9) 0.0068(10)
O5 0.0101(10) 0.0321(12) 0.0205(10) -0.0063(9) 0.0007(9) 0.0032(9)
O6 0.0121(10) 0.0258(11) 0.0208(10) -0.0068(9) -0.0013(9) -0.0007(9)
C1 0.0183(15) 0.0235(17) 0.0175(15) 0.0008(12) 0.0018(11) 0.0007(14)
O1W 0.0422(14) 0.0141(11) 0.0247(11) 0.0034(9) 0.0109(10) 0.0025(11)

loop_
_atom_type_symbol
_atom_type_description
_atom_type_scat_dispersion_real
_atom_type_scat_dispersion_imag
_atom_type_scat_source
C C 0.0033 0.0016 'International Tables Vol C Tables 4.2.6.8 and 6.1.1.4'
H H 0.0000 0.0000 'International Tables Vol C Tables 4.2.6.8 and 6.1.1.4'
O O 0.0106 0.0060 'International Tables Vol C Tables 4.2.6.8 and 6.1.1.4'
S S 0.1246 0.1234 'International Tables Vol C Tables 4.2.6.8 and 6.1.1.4'
La La -0.2871 2.4523 'International Tables Vol C Tables 4.2.6.8 and 6.1.1.4'

loop_
_geom_angle_atom_site_label_1
_geom_angle_atom_site_label_2
_geom_angle_atom_site_label_3
_geom_angle
_geom_angle_site_symmetry_1
_geom_angle_site_symmetry_3
O3 La1 O1 125.60(7) . 2_655
O3 La1 O2 133.34(7) . 3
O1 La1 O2 79.56(6) 2_655 3
O3 La1 O1W 65.83(7) . .
O1 La1 O1W 137.67(7) 2_655 .
O2 La1 O1W 70.17(6) 3 .
O3 La1 O4 68.62(7) . 3_545
O1 La1 O4 66.47(7) 2_655 3_545
O2 La1 O4 145.41(6) 3 3_545
O1W La1 O4 133.12(7) . 3_545
O3 La1 O6 137.49(7) . .
O1 La1 O6 65.77(7) 2_655 .
O2 La1 O6 86.82(6) 3 .
O1W La1 O6 137.92(7) . .
O4 La1 O6 85.13(6) 3_545 .
O3 La1 O5 75.79(7) . 1_655
O1 La1 O5 70.84(7) 2_655 1_655
O2 La1 O5 78.38(6) 3 1_655
O1W La1 O5 74.54(7) . 1_655
O4 La1 O5 84.35(6) 3_545 1_655
O6 La1 O5 135.98(6) . 1_655
O3 La1 O6 72.80(7) . 4_554
O1 La1 O6 138.80(7) 2_655 4_554
O2 La1 O6 116.16(6) 3 4_554
O1W La1 O6 82.34(7) . 4_554
O4 La1 O6 94.58(6) 3_545 4_554
O6 La1 O6 76.86(6) . 4_554
O5 La1 O6 146.56(6) 1_655 4_554
O3 La1 O5 106.48(7) . 4_554
O1 La1 O5 127.31(7) 2_655 4_554
O2 La1 O5 69.28(6) 3 4_554
O1W La1 O5 68.09(7) . 4_554
O4 La1 O5 137.66(6) 3_545 4_554
O6 La1 O5 70.96(6) . 4_554
O5 La1 O5 136.79(8) 1_655 4_554
O6 La1 O5 46.96(6) 4_554 4_554
O3 S1 O1 110.32(13) . .
O3 S1 O4 108.18(13) . .
O1 S1 O4 108.57(13) . .
O3 S1 O2 109.12(12) . .
O1 S1 O2 110.05(11) . .
O4 S1 O2 110.58(12) . .
S1 O1 La1 143.46(13) . 2_654
S1 O2 La1 132.76(11) . 4_554
S1 O3 La1 161.57(14) . .
S1 O4 La1 124.50(12) . 4_654
C1 O5 La1 125.24(18) . 1_455
C1 O5 La1 92.33(17) . 3
La1 O5 La1 139.17(8) 1_455 3
C1 O6 La1 134.21(19) . .
C1 O6 La1 98.54(17) . 3
La1 O6 La1 126.89(8) . 3
O5 C1 O6 122.1(3) . .
O5 C1 H1 119(2) . .
O6 C1 H1 119(2) . .
La1 O1W H1WA 122.9(11) . .
La1 O1W H1WB 122.1(14) . .
H1WA O1W H1WB 105.7(16) . .

loop_
_geom_bond_atom_site_label_1
_geom_bond_atom_site_label_2
_geom_bond_distance
_geom_bond_site_symmetry_2
La1 O3 2.430(2) .
La1 O1 2.507(2) 2_655
La1 O2 2.5276(18) 3
La1 O1W 2.535(2) .
La1 O4 2.562(2) 3_545
La1 O6 2.590(2) .
La1 O5 2.599(2) 1_655
La1 O6 2.695(2) 4_554
La1 O5 2.831(2) 4_554
S1 O3 1.452(2) .
S1 O1 1.466(2) .
S1 O4 1.468(2) .
S1 O2 1.4787(19) .
O1 La1 2.507(2) 2_654
O2 La1 2.5276(18) 4_554
O4 La1 2.562(2) 4_654
O5 C1 1.255(4) .
O5 La1 2.599(2) 1_455
O5 La1 2.831(2) 3
O6 C1 1.266(4) .
O6 La1 2.695(2) 3
C1 H1 0.921(16) .
O1W H1WA 0.862(12) .
O1W H1WB 0.858(12) .
